data_7107225
loop_
_publ_author_name
'Adam J. Ruddy'
'Samuel Mitton'
'Robert McDonald'
'Laura Turculet'

_publ_section_title
;
 'Hemilabile' silyl pincer ligation: platinum group PSiN complexes and
 triple C-H activation to form a (PSiC)Ru carbene complex
;
_journal_name_full Chem.Commun.
_journal_page_first 1159
_journal_paper_doi 10.1039/c2cc16751d
_journal_volume 48
_journal_year 2012
_chemical_formula_moiety 'C31 H46 N P Ru Si'
_chemical_formula_sum 'C31 H46 N P Ru Si'
_chemical_formula_weight 592.82
_chemical_name_systematic
;
?
;
_space_group_IT_number 2
_symmetry_cell_setting triclinic
_symmetry_space_group_name_Hall '-P 1'
_symmetry_space_group_name_H-M 'P -1'
_atom_sites_solution_hydrogens geom
_atom_sites_solution_primary direct
_atom_sites_solution_secondary difmap
_audit_creation_method SHELXL-97
_cell_angle_alpha 91.6768(4)
_cell_angle_beta 90.8227(4)
_cell_angle_gamma 99.6424(3)
_cell_formula_units_Z 2
_cell_length_a 9.3387(3)
_cell_length_b 10.1491(3)
_cell_length_c 15.4308(5)
_cell_measurement_reflns_used 6716
_cell_measurement_temperature 173(2)
_cell_measurement_theta_max 26.83
_cell_measurement_theta_min 2.21
_cell_volume 1440.97(8)
_computing_cell_refinement 'Bruker SAINT'
_computing_data_collection 'Bruker APEX2'
_computing_data_reduction 'Bruker SAINT'
_computing_molecular_graphics 'Bruker SHELXTL'
_computing_publication_material 'Bruker SHELXTL'
_computing_structure_refinement 'SHELXL-97 (Sheldrick, 2008)'
_computing_structure_solution 'DIRDIF-2008 (Beurskens et al., 2008)'
_diffrn_ambient_temperature 173(2)
_diffrn_measured_fraction_theta_full 0.991
_diffrn_measured_fraction_theta_max 0.991
_diffrn_measurement_device_type 'Bruker APEX-II CCD'
_diffrn_measurement_method '\w scans'
_diffrn_radiation_monochromator graphite
_diffrn_radiation_source 'fine-focus sealed tube'
_diffrn_radiation_type MoK\a
_diffrn_radiation_wavelength 0.71073
_diffrn_reflns_av_R_equivalents 0.0120
_diffrn_reflns_av_sigmaI/netI 0.0182
_diffrn_reflns_limit_h_max 12
_diffrn_reflns_limit_h_min -12
_diffrn_reflns_limit_k_max 13
_diffrn_reflns_limit_k_min -13
_diffrn_reflns_limit_l_max 20
_diffrn_reflns_limit_l_min -20
_diffrn_reflns_number 12772
_diffrn_reflns_theta_full 27.49
_diffrn_reflns_theta_max 27.49
_diffrn_reflns_theta_min 2.04
_exptl_absorpt_coefficient_mu 0.661
_exptl_absorpt_correction_T_max 0.9102
_exptl_absorpt_correction_T_min 0.8283
_exptl_absorpt_correction_type integration
_exptl_absorpt_process_details 'SADABS (Sheldrick, 2008)'
_exptl_crystal_colour orange
_exptl_crystal_density_diffrn 1.366
_exptl_crystal_density_method 'not measured'
_exptl_crystal_description prism
_exptl_crystal_F_000 624
_exptl_crystal_size_max 0.30
_exptl_crystal_size_mid 0.25
_exptl_crystal_size_min 0.14
_refine_diff_density_max 0.493
_refine_diff_density_min -0.258
_refine_diff_density_rms 0.054
_refine_ls_extinction_method none
_refine_ls_goodness_of_fit_ref 1.034
_refine_ls_hydrogen_treatment constr
_refine_ls_matrix_type full
_refine_ls_number_parameters 317
_refine_ls_number_reflns 6561
_refine_ls_number_restraints 0
_refine_ls_restrained_S_all 1.034
_refine_ls_R_factor_all 0.0246
_refine_ls_R_factor_gt 0.0224
_refine_ls_shift/su_max 0.001
_refine_ls_shift/su_mean 0.000
_refine_ls_structure_factor_coef Fsqd
_refine_ls_weighting_details 'calc w=1/[\s^2^(Fo^2^)+(0.0327P)^2^+0.5985P] where P=(Fo^2^+2Fc^2^)/3'
_refine_ls_weighting_scheme calc
_refine_ls_wR_factor_gt 0.0594
_refine_ls_wR_factor_ref 0.0608
_reflns_number_gt 6135
_reflns_number_total 6561
_reflns_threshold_expression I>2\s(I)
_cod_data_source_file c2cc16751d.txt
_cod_data_source_block dal09q0
_cod_database_code 7107225

loop_
_symmetry_equiv_pos_as_xyz
'x, y, z'
'-x, -y, -z'

loop_
_atom_site_label
_atom_site_type_symbol
_atom_site_fract_x
_atom_site_fract_y
_atom_site_fract_z
_atom_site_U_iso_or_equiv
_atom_site_adp_type
_atom_site_occupancy
_atom_site_symmetry_multiplicity
_atom_site_calc_flag
_atom_site_refinement_flags
Ru Ru 0.215325(12) 0.201077(12) 0.316892(7) 0.02300(5) Uani 1 1 d .
P P 0.20898(5) 0.41446(4) 0.26003(3) 0.02803(9) Uani 1 1 d .
Si Si 0.32414(5) 0.15889(5) 0.19265(3) 0.02593(9) Uani 1 1 d .
N N -0.00815(14) 0.01894(13) 0.19336(8) 0.0259(3) Uani 1 1 d .
C1 C 0.52175(19) 0.1386(2) 0.19861(13) 0.0441(5) Uani 1 1 d .
H1A H 0.5778 0.2150 0.2310 0.053 Uiso 1 1 calc R
H1B H 0.5594 0.1343 0.1398 0.053 Uiso 1 1 calc R
H1C H 0.5304 0.0559 0.2280 0.053 Uiso 1 1 calc R
C2 C 0.33734(19) 0.25679(18) 0.44494(11) 0.0326(4) Uani 1 1 d .
H2 H 0.4074 0.3429 0.4479 0.039 Uiso 1 1 calc R
C3 C 0.38275(18) 0.14797(17) 0.40201(10) 0.0303(3) Uani 1 1 d .
H3 H 0.4847 0.1590 0.3808 0.036 Uiso 1 1 calc R
C4 C 0.28566(17) 0.02786(17) 0.37844(10) 0.0282(3) Uani 1 1 d .
H4 H 0.3275 -0.0323 0.3370 0.034 Uiso 1 1 calc R
C5 C 0.17374(18) -0.04593(17) 0.43815(10) 0.0298(3) Uani 1 1 d .
H5A H 0.1286 -0.1312 0.4089 0.036 Uiso 1 1 calc R
H5B H 0.0963 0.0084 0.4474 0.036 Uiso 1 1 calc R
C6 C 0.2346(2) -0.07680(18) 0.52712(11) 0.0355(4) Uani 1 1 d .
H6A H 0.1529 -0.1197 0.5623 0.043 Uiso 1 1 calc R
H6B H 0.3008 -0.1424 0.5182 0.043 Uiso 1 1 calc R
C7 C 0.31647(19) 0.04385(19) 0.57881(11) 0.0339(4) Uani 1 1 d .
H7A H 0.3400 0.0140 0.6370 0.041 Uiso 1 1 calc R
H7B H 0.4096 0.0740 0.5499 0.041 Uiso 1 1 calc R
C8 C 0.23901(19) 0.16411(18) 0.59053(11) 0.0336(4) Uani 1 1 d .
H8A H 0.2957 0.2274 0.6333 0.040 Uiso 1 1 calc R
H8B H 0.1431 0.1327 0.6160 0.040 Uiso 1 1 calc R
C9 C 0.21427(19) 0.24249(17) 0.50809(11) 0.0333(4) Uani 1 1 d .
H9A H 0.1249 0.1966 0.4777 0.040 Uiso 1 1 calc R
H9B H 0.1976 0.3329 0.5264 0.040 Uiso 1 1 calc R
C11 C 0.30915(17) 0.29721(16) 0.11422(11) 0.0286(3) Uani 1 1 d .
C12 C 0.24413(18) 0.40579(17) 0.14282(11) 0.0300(3) Uani 1 1 d .
C13 C 0.2202(2) 0.50213(18) 0.08339(12) 0.0381(4) Uani 1 1 d .
H13 H 0.1755 0.5753 0.1020 0.046 Uiso 1 1 calc R
C14 C 0.2609(2) 0.49172(19) -0.00199(12) 0.0423(4) Uani 1 1 d .
H14 H 0.2422 0.5569 -0.0417 0.051 Uiso 1 1 calc R
C15 C 0.3284(2) 0.3876(2) -0.03015(12) 0.0407(4) Uani 1 1 d .
H15 H 0.3587 0.3823 -0.0885 0.049 Uiso 1 1 calc R
C16 C 0.35125(19) 0.29122(18) 0.02754(11) 0.0348(4) Uani 1 1 d .
H16 H 0.3967 0.2191 0.0079 0.042 Uiso 1 1 calc R
C21 C 0.22939(19) 0.00632(16) 0.12922(10) 0.0289(3) Uani 1 1 d .
C22 C 0.07902(19) -0.03721(15) 0.13178(10) 0.0276(3) Uani 1 1 d .
C23 C 0.0102(2) -0.13761(18) 0.07379(12) 0.0393(4) Uani 1 1 d .
H23 H -0.0922 -0.1644 0.0750 0.047 Uiso 1 1 calc R
C24 C 0.0910(3) -0.1978(2) 0.01478(13) 0.0528(6) Uani 1 1 d .
H24 H 0.0436 -0.2652 -0.0247 0.063 Uiso 1 1 calc R
C25 C 0.2382(3) -0.1610(2) 0.01282(13) 0.0538(6) Uani 1 1 d .
H25 H 0.2937 -0.2041 -0.0268 0.065 Uiso 1 1 calc R
C26 C 0.3060(2) -0.06043(19) 0.06916(13) 0.0430(5) Uani 1 1 d .
H26 H 0.4085 -0.0354 0.0672 0.052 Uiso 1 1 calc R
C31 C 0.0267(2) 0.47477(18) 0.27258(12) 0.0358(4) Uani 1 1 d .
C32 C -0.0796(2) 0.3966(2) 0.20537(12) 0.0393(4) Uani 1 1 d .
H32A H -0.0467 0.4199 0.1469 0.047 Uiso 1 1 calc R
H32B H -0.1765 0.4195 0.2135 0.047 Uiso 1 1 calc R
H32C H -0.0836 0.3005 0.2127 0.047 Uiso 1 1 calc R
C33 C 0.0222(3) 0.6237(2) 0.26222(14) 0.0485(5) Uani 1 1 d .
H33A H 0.0540 0.6499 0.2040 0.058 Uiso 1 1 calc R
H33B H 0.0869 0.6764 0.3057 0.058 Uiso 1 1 calc R
H33C H -0.0773 0.6401 0.2703 0.058 Uiso 1 1 calc R
C34 C -0.0273(2) 0.4369(2) 0.36357(12) 0.0444(5) Uani 1 1 d .
H34A H 0.0394 0.4866 0.4073 0.053 Uiso 1 1 calc R
H34B H -0.0313 0.3407 0.3705 0.053 Uiso 1 1 calc R
H34C H -0.1246 0.4594 0.3709 0.053 Uiso 1 1 calc R
C35 C 0.3619(2) 0.55479(18) 0.29719(13) 0.0397(4) Uani 1 1 d .
C36 C 0.3386(3) 0.5965(2) 0.39141(13) 0.0478(5) Uani 1 1 d .
H36A H 0.3205 0.5168 0.4266 0.057 Uiso 1 1 calc R
H36B H 0.2549 0.6430 0.3941 0.057 Uiso 1 1 calc R
H36C H 0.4255 0.6563 0.4138 0.057 Uiso 1 1 calc R
C37 C 0.5025(2) 0.4948(2) 0.29103(14) 0.0439(5) Uani 1 1 d .
H37A H 0.5152 0.4655 0.2310 0.053 Uiso 1 1 calc R
H37B H 0.4962 0.4181 0.3288 0.053 Uiso 1 1 calc R
H37C H 0.5856 0.5627 0.3094 0.053 Uiso 1 1 calc R
C38 C 0.3841(3) 0.68032(19) 0.24177(15) 0.0501(5) Uani 1 1 d .
H38A H 0.3954 0.6540 0.1810 0.060 Uiso 1 1 calc R
H38B H 0.4715 0.7412 0.2622 0.060 Uiso 1 1 calc R
H38C H 0.2996 0.7255 0.2469 0.060 Uiso 1 1 calc R
C41 C 0.04566(16) 0.10737(16) 0.25783(9) 0.0246(3) Uani 1 1 d .
H41 H -0.0354 0.1343 0.2855 0.030 Uiso 1 1 calc R
C42 C -0.16544(19) -0.0289(2) 0.18782(12) 0.0386(4) Uani 1 1 d .
H42A H -0.2143 0.0209 0.2303 0.046 Uiso 1 1 calc R
H42B H -0.1855 -0.1244 0.2001 0.046 Uiso 1 1 calc R
H42C H -0.2015 -0.0153 0.1294 0.046 Uiso 1 1 calc R

loop_
_atom_site_aniso_label
_atom_site_aniso_U_11
_atom_site_aniso_U_22
_atom_site_aniso_U_33
_atom_site_aniso_U_23
_atom_site_aniso_U_13
_atom_site_aniso_U_12
Ru 0.02266(7) 0.02569(7) 0.02149(7) -0.00130(5) -0.00472(4) 0.00725(5)
P 0.0323(2) 0.0251(2) 0.0270(2) -0.00306(16) -0.01007(16) 0.00745(16)
Si 0.0222(2) 0.0297(2) 0.0274(2) 0.00378(17) 0.00114(16) 0.00828(16)
N 0.0246(6) 0.0290(7) 0.0241(6) -0.0017(5) -0.0033(5) 0.0056(5)
C1 0.0261(8) 0.0676(13) 0.0431(10) 0.0125(9) 0.0056(7) 0.0182(9)
C2 0.0350(9) 0.0323(9) 0.0292(8) 0.0018(7) -0.0124(7) 0.0029(7)
C3 0.0253(7) 0.0389(9) 0.0278(8) 0.0067(7) -0.0065(6) 0.0084(7)
C4 0.0302(8) 0.0325(8) 0.0250(7) 0.0005(6) -0.0016(6) 0.0148(6)
C5 0.0325(8) 0.0278(8) 0.0292(8) -0.0017(6) -0.0025(6) 0.0059(6)
C6 0.0418(10) 0.0348(9) 0.0317(9) 0.0060(7) -0.0005(7) 0.0108(7)
C7 0.0327(8) 0.0441(10) 0.0261(8) 0.0045(7) -0.0053(6) 0.0103(7)
C8 0.0342(9) 0.0394(9) 0.0268(8) -0.0040(7) -0.0056(7) 0.0067(7)
C9 0.0380(9) 0.0308(8) 0.0321(8) -0.0071(7) -0.0102(7) 0.0107(7)
C11 0.0247(7) 0.0299(8) 0.0299(8) 0.0035(6) -0.0032(6) 0.0007(6)
C12 0.0323(8) 0.0276(8) 0.0291(8) 0.0018(6) -0.0079(6) 0.0023(6)
C13 0.0489(11) 0.0288(9) 0.0368(9) 0.0022(7) -0.0112(8) 0.0082(8)
C14 0.0563(12) 0.0341(10) 0.0346(9) 0.0098(8) -0.0115(8) 0.0015(8)
C15 0.0480(11) 0.0412(10) 0.0300(9) 0.0060(7) -0.0016(8) -0.0019(8)
C16 0.0353(9) 0.0355(9) 0.0330(9) 0.0029(7) 0.0027(7) 0.0033(7)
C21 0.0405(9) 0.0246(8) 0.0240(7) 0.0038(6) 0.0068(6) 0.0117(7)
C22 0.0406(9) 0.0228(7) 0.0208(7) 0.0031(6) 0.0005(6) 0.0090(6)
C23 0.0573(12) 0.0289(9) 0.0295(9) -0.0022(7) -0.0023(8) 0.0022(8)
C24 0.0990(19) 0.0284(10) 0.0286(9) -0.0060(7) 0.0090(10) 0.0044(10)
C25 0.0950(18) 0.0299(10) 0.0386(11) -0.0009(8) 0.0319(11) 0.0139(10)
C26 0.0593(12) 0.0322(9) 0.0412(10) 0.0059(8) 0.0235(9) 0.0156(9)
C31 0.0424(10) 0.0348(9) 0.0340(9) -0.0070(7) -0.0100(7) 0.0196(8)
C32 0.0363(9) 0.0438(10) 0.0407(10) -0.0067(8) -0.0133(8) 0.0179(8)
C33 0.0654(14) 0.0375(10) 0.0482(11) -0.0078(9) -0.0148(10) 0.0275(10)
C34 0.0504(11) 0.0519(12) 0.0362(10) -0.0067(8) -0.0018(8) 0.0256(9)
C35 0.0455(10) 0.0281(9) 0.0427(10) -0.0015(7) -0.0174(8) 0.0004(7)
C36 0.0618(13) 0.0360(10) 0.0434(11) -0.0086(8) -0.0237(10) 0.0059(9)
C37 0.0373(10) 0.0355(10) 0.0551(12) 0.0036(8) -0.0156(8) -0.0035(8)
C38 0.0610(13) 0.0294(10) 0.0558(12) 0.0030(9) -0.0193(10) -0.0025(9)
C41 0.0233(7) 0.0302(8) 0.0223(7) -0.0001(6) -0.0012(5) 0.0106(6)
C42 0.0273(8) 0.0488(11) 0.0377(9) -0.0047(8) -0.0065(7) 0.0024(7)

loop_
_atom_type_symbol
_atom_type_description
_atom_type_scat_dispersion_real
_atom_type_scat_dispersion_imag
_atom_type_scat_source
C C 0.0033 0.0016 'International Tables Vol C Tables 4.2.6.8 and 6.1.1.4'
H H 0.0000 0.0000 'International Tables Vol C Tables 4.2.6.8 and 6.1.1.4'
N N 0.0061 0.0033 'International Tables Vol C Tables 4.2.6.8 and 6.1.1.4'
Si Si 0.0817 0.0704 'International Tables Vol C Tables 4.2.6.8 and 6.1.1.4'
P P 0.1023 0.0942 'International Tables Vol C Tables 4.2.6.8 and 6.1.1.4'
Ru Ru -1.2594 0.8363 'International Tables Vol C Tables 4.2.6.8 and 6.1.1.4'

loop_
_geom_angle_atom_site_label_1
_geom_angle_atom_site_label_2
_geom_angle_atom_site_label_3
_geom_angle
C41 Ru C3 135.93(7)
C41 Ru C4 97.98(6)
C3 Ru C4 37.95(6)
C41 Ru Si 83.34(5)
C3 Ru Si 95.69(5)
C4 Ru Si 91.58(4)
C41 Ru C2 147.92(6)
C3 Ru C2 36.60(6)
C4 Ru C2 67.12(6)
Si Ru C2 123.60(5)
C41 Ru P 97.47(5)
C3 Ru P 126.46(5)
C4 Ru P 163.75(5)
Si Ru P 85.223(16)
C2 Ru P 101.54(5)
C12 P C35 100.46(8)
C12 P C31 107.03(8)
C35 P C31 109.14(8)
C12 P Ru 108.28(6)
C35 P Ru 116.39(6)
C31 P Ru 114.25(6)
C21 Si C1 105.10(9)
C21 Si C11 101.66(7)
C1 Si C11 107.41(8)
C21 Si Ru 114.09(5)
C1 Si Ru 117.98(7)
C11 Si Ru 109.21(6)
C41 N C22 124.21(13)
C41 N C42 118.88(14)
C22 N C42 116.83(13)
C3 C2 C9 123.41(16)
C3 C2 Ru 67.76(9)
C9 C2 Ru 101.42(10)
C2 C3 C4 122.72(15)
C2 C3 Ru 75.64(9)
C4 C3 Ru 72.46(9)
C3 C4 C5 124.58(14)
C3 C4 Ru 69.59(9)
C5 C4 Ru 113.76(11)
C4 C5 C6 114.62(14)
C7 C6 C5 115.35(14)
C8 C7 C6 116.72(14)
C7 C8 C9 117.06(14)
C2 C9 C8 114.91(14)
C16 C11 C12 118.61(15)
C16 C11 Si 122.73(13)
C12 C11 Si 118.52(12)
C13 C12 C11 119.09(16)
C13 C12 P 125.15(14)
C11 C12 P 115.61(12)
C14 C13 C12 120.67(18)
C15 C14 C13 120.70(17)
C14 C15 C16 119.20(18)
C15 C16 C11 121.69(18)
C22 C21 C26 116.49(16)
C22 C21 Si 122.67(12)
C26 C21 Si 120.47(14)
C23 C22 C21 120.71(16)
C23 C22 N 118.16(16)
C21 C22 N 121.14(14)
C24 C23 C22 120.1(2)
C25 C24 C23 120.56(19)
C24 C25 C26 119.31(18)
C25 C26 C21 122.7(2)
C33 C31 C32 107.49(15)
C33 C31 C34 107.87(16)
C32 C31 C34 108.52(17)
C33 C31 P 118.36(15)
C32 C31 P 107.47(12)
C34 C31 P 106.83(12)
C36 C35 C37 109.77(16)
C36 C35 C38 108.99(16)
C37 C35 C38 106.55(17)
C36 C35 P 109.59(14)
C37 C35 P 105.63(12)
C38 C35 P 116.12(13)
N C41 Ru 146.60(12)

loop_
_geom_bond_atom_site_label_1
_geom_bond_atom_site_label_2
_geom_bond_distance
Ru C41 1.9101(15)
Ru C3 2.1737(15)
Ru C4 2.2115(16)
Ru Si 2.2461(5)
Ru C2 2.2752(16)
Ru P 2.3698(4)
P C12 1.8451(17)
P C35 1.9091(18)
P C31 1.9132(18)
Si C21 1.8884(18)
Si C1 1.8920(18)
Si C11 1.9014(17)
N C41 1.353(2)
N C22 1.427(2)
N C42 1.468(2)
C2 C3 1.400(2)
C2 C9 1.509(3)
C3 C4 1.426(2)
C4 C5 1.519(2)
C5 C6 1.539(2)
C6 C7 1.527(3)
C7 C8 1.527(2)
C8 C9 1.555(2)
C11 C16 1.402(2)
C11 C12 1.408(2)
C12 C13 1.403(2)
C13 C14 1.382(3)
C14 C15 1.381(3)
C15 C16 1.382(3)
C21 C22 1.401(2)
C21 C26 1.405(2)
C22 C23 1.401(2)
C23 C24 1.383(3)
C24 C25 1.364(4)
C25 C26 1.384(3)
C31 C33 1.533(3)
C31 C32 1.533(2)
C31 C34 1.536(3)
C35 C36 1.531(3)
C35 C37 1.540(3)
C35 C38 1.542(3)

loop_
_geom_torsion_atom_site_label_1
_geom_torsion_atom_site_label_2
_geom_torsion_atom_site_label_3
_geom_torsion_atom_site_label_4
_geom_torsion
C41 Ru P C12 -67.03(7)
C3 Ru P C12 109.16(8)
C4 Ru P C12 94.77(16)
Si Ru P C12 15.60(6)
C2 Ru P C12 138.95(7)
C41 Ru P C35 -179.20(9)
C3 Ru P C35 -3.01(10)
C4 Ru P C35 -17.40(17)
Si Ru P C35 -96.57(8)
C2 Ru P C35 26.78(9)
C41 Ru P C31 52.12(8)
C3 Ru P C31 -131.69(8)
C4 Ru P C31 -146.08(16)
Si Ru P C31 134.75(6)
C2 Ru P C31 -101.90(8)
C41 Ru Si C21 -25.92(7)
C3 Ru Si C21 109.75(7)
C4 Ru Si C21 71.93(7)
C2 Ru Si C21 135.28(8)
P Ru Si C21 -124.03(6)
C41 Ru Si C1 -150.01(9)
C3 Ru Si C1 -14.34(9)
C4 Ru Si C1 -52.16(9)
C2 Ru Si C1 11.19(10)
P Ru Si C1 111.88(8)
C41 Ru Si C11 87.04(7)
C3 Ru Si C11 -137.29(7)
C4 Ru Si C11 -175.11(7)
C2 Ru Si C11 -111.76(7)
P Ru Si C11 -11.07(5)
C41 Ru C2 C3 96.94(15)
C4 Ru C2 C3 29.86(10)
Si Ru C2 C3 -46.00(11)
P Ru C2 C3 -137.92(9)
C41 Ru C2 C9 -24.68(18)
C3 Ru C2 C9 -121.62(16)
C4 Ru C2 C9 -91.76(11)
Si Ru C2 C9 -167.61(8)
P Ru C2 C9 100.46(10)
C9 C2 C3 C4 31.5(2)
Ru C2 C3 C4 -57.70(14)
C9 C2 C3 Ru 89.22(15)
C41 Ru C3 C2 -130.72(11)
C4 Ru C3 C2 -131.77(15)
Si Ru C3 C2 142.98(10)
P Ru C3 C2 54.72(11)
C41 Ru C3 C4 1.05(14)
Si Ru C3 C4 -85.25(9)
C2 Ru C3 C4 131.77(15)
P Ru C3 C4 -173.51(7)
C2 C3 C4 C5 -46.2(2)
Ru C3 C4 C5 -105.40(15)
C2 C3 C4 Ru 59.18(14)
C41 Ru C4 C3 -179.26(10)
Si Ru C4 C3 97.24(9)
C2 Ru C4 C3 -28.86(10)
P Ru C4 C3 19.0(2)
C41 Ru C4 C5 -59.41(12)
C3 Ru C4 C5 119.86(16)
Si Ru C4 C5 -142.90(11)
C2 Ru C4 C5 91.00(12)
P Ru C4 C5 138.82(13)
C3 C4 C5 C6 -51.8(2)
Ru C4 C5 C6 -132.61(13)
C4 C5 C6 C7 54.8(2)
C5 C6 C7 C8 51.3(2)
C6 C7 C8 C9 -67.8(2)
C3 C2 C9 C8 62.6(2)
Ru C2 C9 C8 133.38(12)
C7 C8 C9 C2 -37.9(2)
C21 Si C11 C16 -51.30(15)
C1 Si C11 C16 58.78(16)
Ru Si C11 C16 -172.17(12)
C21 Si C11 C12 124.33(13)
C1 Si C11 C12 -125.59(14)
Ru Si C11 C12 3.46(14)
C16 C11 C12 C13 1.7(2)
Si C11 C12 C13 -174.14(13)
C16 C11 C12 P -174.16(12)
Si C11 C12 P 10.03(17)
C35 P C12 C13 -71.34(17)
C31 P C12 C13 42.56(17)
Ru P C12 C13 166.18(14)
C35 P C12 C11 104.20(13)
C31 P C12 C11 -141.90(13)
Ru P C12 C11 -18.29(14)
C11 C12 C13 C14 -0.6(3)
P C12 C13 C14 174.79(14)
C12 C13 C14 C15 -1.2(3)
C13 C14 C15 C16 1.8(3)
C14 C15 C16 C11 -0.7(3)
C12 C11 C16 C15 -1.0(3)
Si C11 C16 C15 174.59(14)
C1 Si C21 C22 160.70(13)
C11 Si C21 C22 -87.46(14)
Ru Si C21 C22 29.94(15)
C1 Si C21 C26 -26.54(16)
C11 Si C21 C26 85.30(15)
Ru Si C21 C26 -157.30(13)
C26 C21 C22 C23 -3.1(2)
Si C21 C22 C23 169.91(13)
C26 C21 C22 N 176.76(15)
Si C21 C22 N -10.2(2)
C41 N C22 C23 173.75(15)
C42 N C22 C23 -3.0(2)
C41 N C22 C21 -6.1(2)
C42 N C22 C21 177.07(15)
C21 C22 C23 C24 1.9(3)
N C22 C23 C24 -178.00(16)
C22 C23 C24 C25 0.6(3)
C23 C24 C25 C26 -1.6(3)
C24 C25 C26 C21 0.2(3)
C22 C21 C26 C25 2.1(3)
Si C21 C26 C25 -171.05(15)
C12 P C31 C33 -77.10(15)
C35 P C31 C33 30.79(16)
Ru P C31 C33 163.04(12)
C12 P C31 C32 44.76(15)
C35 P C31 C32 152.65(13)
Ru P C31 C32 -75.10(13)
C12 P C31 C34 161.06(13)
C35 P C31 C34 -91.06(14)
Ru P C31 C34 41.20(14)
C12 P C35 C36 170.24(13)
C31 P C35 C36 57.95(15)
Ru P C35 C36 -73.16(14)
C12 P C35 C37 -71.58(14)
C31 P C35 C37 176.13(13)
Ru P C35 C37 45.02(15)
C12 P C35 C38 46.24(18)
C31 P C35 C38 -66.05(18)
Ru P C35 C38 162.84(14)
C22 N C41 Ru -5.2(3)
C42 N C41 Ru 171.50(17)
C3 Ru C41 N -69.4(2)
C4 Ru C41 N -68.8(2)
Si Ru C41 N 21.9(2)
C2 Ru C41 N -127.7(2)
P Ru C41 N 106.2(2)
